data_7018457
loop_
_publ_author_name
'Colodrero, Rosario M. P.'
'Olivera-Pastor, Pascual'
'Losilla, Enrique R.'
'Aranda, Miguel A. G.'
'Leon-Reina, Laura'
'Papadaki, Maria'
'McKinlay, Alistair C.'
'Morris, Russell E.'
'Demadis, Konstantinos D.'
'Cabeza, Aurelio'

_publ_section_title
;
 Multifunctional lanthanum tetraphosphonates: Flexible, ultramicroporous
 and proton-conducting hybrid frameworks.
;
_journal_issue 14
_journal_name_full 'Dalton transactions (Cambridge, England : 2003)'
_journal_page_first 4045
_journal_page_last 4051
_journal_paper_doi 10.1039/c2dt11992g
_journal_volume 41
_journal_year 2012
_chemical_formula_sum 'C10 H25 La N2 O12 P4'
_chemical_formula_weight 627.91
_chemical_name_common 'LaH5DTMP ANH'
_chemical_name_systematic ' ?'
_space_group_IT_number 4
_symmetry_cell_setting monoclinic
_symmetry_space_group_name_Hall 'P 2yb'
_symmetry_space_group_name_H-M 'P 1 21 1'
_audit_creation_date 2011-12-08T19:32
_audit_creation_method 'from EXP file using GSAS2CIF'
_audit_update_record ' 2011-12-08T19:32 Initial CIF as created by GSAS2CIF'
_cell_angle_alpha 90.0
_cell_angle_beta 104.626(6)
_cell_angle_gamma 90.0
_cell_formula_units_Z 2
_cell_length_a 12.2967(15)
_cell_length_b 17.7483(21)
_cell_length_c 5.9887(8)
_cell_measurement_temperature 473
_cell_volume 1264.7(3)
_computing_structure_refinement GSAS
_diffrn_ambient_temperature 473
_diffrn_radiation_probe x-ray
_diffrn_radiation_wavelength 1.5406
_exptl_absorpt_correction_T_max 1.00000
_exptl_absorpt_correction_T_min 1.00000
_exptl_absorpt_process_details
; GSAS Absorption/surface roughness correction: function number 0
No correction is applied.
;
_pd_block_id 2011-12-08T19:32|LAHDTMP_ANH_REV2|LaHDTMP_ID31|X'Pert_Pro
_pd_calc_method 'Rietveld Refinement'
_pd_instr_location ' ?'
_pd_meas_2theta_range_inc 0.017
_pd_meas_2theta_range_max 100.29
_pd_meas_2theta_range_min 4.308
_pd_phase_name LaH5DTMP_ANH
_pd_proc_2theta_range_inc 0.017
_pd_proc_2theta_range_max 100.26144
_pd_proc_2theta_range_min 4.27944
_pd_proc_info_datetime 2011-12-08T19:32:12
_pd_proc_info_excluded_regions ' ?'
_pd_proc_ls_background_function
; GSAS Background function number 1 with 10 terms.
Shifted Chebyshev function of 1st kind
1: 772.003 2: -487.642 3: 200.742 4: -71.4941
5: 36.4576 6: -47.6843 7: 29.5909 8: -46.5627
9: 46.7672 10: -47.0939
;
_pd_proc_ls_peak_cutoff 0.00500
_pd_proc_ls_profile_function
;
CW Profile function number 3 with 19 terms
Pseudovoigt profile coefficients as parameterized in
P. Thompson, D.E. Cox & J.B. Hastings (1987). J. Appl. Cryst.,20,79-83.
Asymmetry correction of L.W. Finger, D.E. Cox & A. P. Jephcoat (1994).
J. Appl. Cryst.,27,892-900.
Peak tails are ignored where the intensity is below 0.0050 times the peak
Aniso. broadening axis 0.0 0.0 1.0
;
_pd_proc_ls_prof_R_factor 0.0604
_pd_proc_ls_prof_wR_expected 0.0304
_pd_proc_ls_prof_wR_factor 0.0812
_pd_spec_mounting ' ?'
_refine_ls_goodness_of_fit_all 2.75
_refine_ls_matrix_type full
_refine_ls_number_parameters 105
_refine_ls_number_restraints 65
_refine_ls_R_Fsqd_factor 0.11687
_refine_ls_shift/su_max 0.03
_refine_ls_shift/su_mean 0.01
_reflns_d_resolution_high 1.090
_reflns_d_resolution_low 5.949
_reflns_limit_h_max 11
_reflns_limit_h_min 0
_reflns_limit_k_max 17
_reflns_limit_k_min 0
_reflns_limit_l_max 5
_reflns_limit_l_min -5
_reflns_number_total 1072
_cod_data_source_file c2dt11992g.txt
_cod_data_source_block LAH5DTMP_ANH_publ
_cod_depositor_comments
;
The following automatic conversions were performed:

'_geom_bond_publ_flag' value 'N' changed to 'n' according to
/home/saulius/struct/CIF-dictionaries/cif_core.dic dictionary named
'cif_core.dic' version 2.4.1 from 2010-06-29 (68
times).

'_geom_angle_publ_flag' value 'N' changed to 'n' according
to /home/saulius/struct/CIF-dictionaries/cif_core.dic dictionary
named 'cif_core.dic' version 2.4.1 from 2010-06-29 (55 times).

Automatic conversion script
Id: cif_fix_values 1715 2011-07-08 13:25:40Z adriana 
;
_cod_original_cell_volume 1264.7(4)
_cod_original_formula_sum 'C10 La N2 O12 H25 P4'
_cod_database_code 7018457

loop_
_symmetry_equiv_pos_site_id
_symmetry_equiv_pos_as_xyz
1 +x,+y,+z
2 -x,+y+1/2,-z

loop_
_atom_site_type_symbol
_atom_site_label
_atom_site_fract_x
_atom_site_fract_y
_atom_site_fract_z
_atom_site_occupancy
_atom_site_thermal_displace_type
_atom_site_U_iso_or_equiv
_atom_site_symmetry_multiplicity
La La 0.6920(4) 0.25 0.3874(13) 1.0 Uiso 0.015 2
P P1 0.4447(12) 0.1314(15) 0.093(4) 1.0 Uiso 0.015 2
P P2 -0.2390(17) 0.1259(14) 0.929(5) 1.0 Uiso 0.015 2
O O1 0.4682(24) 0.1580(30) -0.135(6) 1.0 Uiso 0.015 2
O O2 0.4719(26) 0.1938(20) 0.276(7) 1.0 Uiso 0.015 2
O O3 0.5009(26) 0.0561(16) 0.175(7) 1.0 Uiso 0.015 2
O O4 -0.1116(18) 0.1117(25) 0.974(8) 1.0 Uiso 0.015 2
O O5 -0.2742(33) 0.1905(18) 0.752(8) 1.0 Uiso 0.015 2
O O6 -0.273(4) 0.1448(22) 1.153(7) 1.0 Uiso 0.015 2
C C1 0.2911(14) 0.1165(20) 0.031(7) 1.0 Uiso 0.015 2
C C2 -0.3124(31) 0.0416(16) 0.807(7) 1.0 Uiso 0.015 2
N N1 0.2365(20) 0.0646(14) 0.169(6) 1.0 Uiso 0.015 2
C C3 0.1424(32) 0.1049(21) 0.233(7) 1.0 Uiso 0.015 2
C C4 0.1156(33) 0.0760(29) 0.447(5) 1.0 Uiso 0.015 2
C C5 -0.0082(32) 0.063(4) 0.421(10) 1.0 Uiso 0.015 2
P P3 -0.4983(17) -0.1146(13) 0.803(4) 1.0 Uiso 0.015 2
P P4 0.2013(17) -0.1158(14) 0.061(5) 1.0 Uiso 0.015 2
O O1b -0.5298(32) -0.1312(32) 1.031(5) 1.0 Uiso 0.015 2
O O2b -0.5211(30) -0.1844(20) 0.644(8) 1.0 Uiso 0.015 2
O O3b -0.5611(26) -0.0446(18) 0.685(8) 1.0 Uiso 0.015 2
O O4b 0.0870(23) -0.1368(25) 0.101(7) 1.0 Uiso 0.015 2
O O5b 0.2957(28) -0.1502(24) 0.255(7) 1.0 Uiso 0.015 2
O O6b 0.2143(34) -0.1437(22) -0.175(6) 1.0 Uiso 0.015 2
C C1b -0.3488(18) -0.0964(19) 0.858(7) 1.0 Uiso 0.015 2
C C2b 0.217(4) -0.0147(14) 0.080(8) 1.0 Uiso 0.015 2
N N2 -0.3179(25) -0.0367(15) 0.706(5) 1.0 Uiso 0.015 2
C C8 -0.221(4) -0.0546(25) 0.604(9) 1.0 Uiso 0.015 2
C C7 -0.1248(33) 0.0004(34) 0.668(6) 1.0 Uiso 0.015 2
C C6 -0.036(4) -0.0061(30) 0.540(11) 1.0 Uiso 0.015 2

loop_
_atom_type_symbol
_atom_type_number_in_cell
_atom_type_scat_dispersion_real
_atom_type_scat_dispersion_imag
_atom_type_scat_Cromer_Mann_a1
_atom_type_scat_Cromer_Mann_a2
_atom_type_scat_Cromer_Mann_a3
_atom_type_scat_Cromer_Mann_a4
_atom_type_scat_Cromer_Mann_b1
_atom_type_scat_Cromer_Mann_b2
_atom_type_scat_Cromer_Mann_b3
_atom_type_scat_Cromer_Mann_b4
_atom_type_scat_Cromer_Mann_c
_atom_type_scat_source
La 2.0 0.000 0.000 20.5780 2.94817 19.5990 0.24448 11.3727 18.7726 3.28719 133.124 2.14678 International_Tables_Vol_C
P 8.0 0.000 0.000 6.43450 1.90670 4.17910 27.1570 1.78000 0.52600 1.49080 68.1645 1.11490 International_Tables_Vol_C
O 24.0 0.000 0.000 3.04850 13.2771 2.28680 5.70110 1.54630 0.32390 0.86700 32.9089 0.25080 International_Tables_Vol_C
C 20.0 0.000 0.000 2.31000 20.8439 1.02000 10.2075 1.58860 0.56870 0.86500 51.6512 0.21560 International_Tables_Vol_C
N 4.0 0.000 0.000 12.2126 0.00570 3.13220 9.89330 2.01250 28.9975 1.16630 0.58260 -11.529 International_Tables_Vol_C

loop_
_geom_angle_atom_site_label_1
_geom_angle_atom_site_label_2
_geom_angle_atom_site_label_3
_geom_angle
_geom_angle_site_symmetry_1
_geom_angle_site_symmetry_3
_geom_angle_publ_flag
O5 La O6 100.0(10) 1_655 1_654 n
O5 La O2b 103.9(15) 1_655 2_556 n
O5 La O5b 66.9(10) 1_655 2_656 n
O5 La O6b 138.8(12) 1_655 2_655 n
O6 La O2b 127.9(15) 1_654 2_556 n
O6 La O5b 163.1(12) 1_654 2_656 n
O6 La O6b 96.0(10) 1_654 2_655 n
O2b La O5b 67.6(15) 2_556 2_656 n
O2b La O6b 95.4(11) 2_556 2_655 n
O5b La O6b 88.3(9) 2_656 2_655 n
O1 P1 O2 110.9(8) 1_555 1_555 n
O1 P1 O3 112.4(8) 1_555 1_555 n
O1 P1 C1 106.1(8) 1_555 1_555 n
O2 P1 O3 113.8(8) 1_555 1_555 n
O2 P1 C1 105.9(7) 1_555 1_555 n
O3 P1 C1 107.2(8) 1_555 1_555 n
O4 P2 O5 109.9(8) 1_555 1_555 n
O4 P2 O6 111.4(8) 1_555 1_555 n
O4 P2 C2 108.6(7) 1_555 1_555 n
O5 P2 O6 110.2(8) 1_555 1_555 n
O5 P2 C2 108.3(7) 1_555 1_555 n
O6 P2 C2 108.4(7) 1_555 1_555 n
La O5 P2 156.4(24) 1_455 1_555 n
La O6 P2 142.6(21) 1_456 1_555 n
P1 C1 N1 123.5(19) 1_555 1_555 n
P2 C2 N2 153.2(22) 1_555 1_555 n
C1 N1 C3 109.2(9) 1_555 1_555 n
C1 N1 C2b 115.6(10) 1_555 1_555 n
C3 N1 C2b 118.4(11) 1_555 1_555 n
N1 C3 C4 114.1(7) 1_555 1_555 n
C3 C4 C5 113.4(10) 1_555 1_555 n
C4 C5 C6 114.7(10) 1_555 1_555 n
O1b P3 O2b 110.2(8) 1_555 1_555 n
O1b P3 O3b 110.8(8) 1_555 1_555 n
O1b P3 C1b 110.0(7) 1_555 1_555 n
O2b P3 O3b 111.9(8) 1_555 1_555 n
O2b P3 C1b 105.8(7) 1_555 1_555 n
O3b P3 C1b 107.9(7) 1_555 1_555 n
O4b P4 O5b 109.2(8) 1_555 1_555 n
O4b P4 O6b 112.2(8) 1_555 1_555 n
O4b P4 C2b 108.6(7) 1_555 1_555 n
O5b P4 O6b 109.3(8) 1_555 1_555 n
O5b P4 C2b 107.2(7) 1_555 1_555 n
O6b P4 C2b 110.2(7) 1_555 1_555 n
La O2b P3 117.6(20) 2_546 1_555 n
La O5b P4 136.3(19) 2_646 1_555 n
La O6b P4 144.5(21) 2_645 1_555 n
P3 C1b N2 114.4(18) 1_555 1_555 n
N1 C2b P4 163.5(27) 1_555 1_555 n
C2 N2 C1b 113.5(10) 1_555 1_555 n
C2 N2 C8 113.4(9) 1_555 1_555 n
C1b N2 C8 116.3(10) 1_555 1_555 n
N2 C8 C7 114.2(10) 1_555 1_555 n
C8 C7 C6 116.7(10) 1_555 1_555 n
C5 C6 C7 117.8(10) 1_555 1_555 n

loop_
_geom_bond_atom_site_label_1
_geom_bond_atom_site_label_2
_geom_bond_distance
_geom_bond_site_symmetry_2
_geom_bond_publ_flag
La O2 2.802(30) 1_555 n
La O5 2.36(4) 1_655 n
La O6 2.439(24) 1_654 n
La P3 3.373(21) 2_556 n
La O2b 2.37(4) 2_556 n
La O5b 2.75(4) 2_656 n
La O6b 2.694(23) 2_655 n
P1 O1 1.543(6) 1_555 n
P1 O2 1.533(6) 1_555 n
P1 O3 1.527(6) 1_555 n
P1 C1 1.851(10) 1_555 n
P2 O4 1.541(6) 1_555 n
P2 O5 1.547(6) 1_555 n
P2 O6 1.542(6) 1_555 n
P2 C2 1.804(6) 1_555 n
O1 P1 1.543(6) 1_555 n
O2 La 2.802(30) 1_555 n
O2 P1 1.533(6) 1_555 n
O3 P1 1.527(6) 1_555 n
O4 P2 1.541(6) 1_555 n
O5 La 2.36(4) 1_455 n
O5 P2 1.547(6) 1_555 n
O6 La 2.439(24) 1_456 n
O6 P2 1.542(6) 1_555 n
C1 P1 1.851(10) 1_555 n
C1 N1 1.504(6) 1_555 n
C2 P2 1.804(6) 1_555 n
C2 N2 1.509(6) 1_555 n
N1 C1 1.504(6) 1_555 n
N1 C3 1.489(6) 1_555 n
N1 C2b 1.501(6) 1_555 n
C3 N1 1.489(6) 1_555 n
C3 C4 1.495(6) 1_555 n
C4 C3 1.495(6) 1_555 n
C4 C5 1.508(6) 1_555 n
C5 C4 1.508(6) 1_555 n
C5 C6 1.500(6) 1_555 n
P3 La 3.373(21) 2_546 n
P3 O1b 1.540(6) 1_555 n
P3 O2b 1.542(6) 1_555 n
P3 O3b 1.538(6) 1_555 n
P3 C1b 1.813(6) 1_555 n
P4 O4b 1.532(6) 1_555 n
P4 O5b 1.547(6) 1_555 n
P4 O6b 1.540(6) 1_555 n
P4 C2b 1.806(6) 1_555 n
O1b P3 1.540(6) 1_555 n
O2b La 2.37(4) 2_546 n
O2b P3 1.542(6) 1_555 n
O3b P3 1.538(6) 1_555 n
O4b P4 1.532(6) 1_555 n
O5b La 2.75(4) 2_646 n
O5b P4 1.547(6) 1_555 n
O6b La 2.694(23) 2_645 n
O6b P4 1.540(6) 1_555 n
C1b P3 1.813(6) 1_555 n
C1b N2 1.507(6) 1_555 n
C2b N1 1.501(6) 1_555 n
C2b P4 1.806(6) 1_555 n
N2 C2 1.509(6) 1_555 n
N2 C1b 1.507(6) 1_555 n
N2 C8 1.505(6) 1_555 n
C8 N2 1.505(6) 1_555 n
C8 C7 1.506(6) 1_555 n
C7 C8 1.506(6) 1_555 n
C7 C6 1.494(6) 1_555 n
C6 C5 1.500(6) 1_555 n
C6 C7 1.494(6) 1_555 n
